data_7061061
loop_
_publ_author_name
'Himeno, Ryoji'
'Ito, Shunichiro'
'Tanaka, Kazuo'
'Chujo, Yoshiki'

_publ_section_title
;
 Synthesis, crystal structure, solid-state optical property and C--H
 activation of sp3 carbon of highly-stable
 1-(2&#x2032;,6&#x2032;-dimesitylphenyl)-2,3,4,5-tetraphenylborole
;
_journal_issue 48
_journal_name_full 'New Journal of Chemistry'
_journal_page_first 22569
_journal_page_last 22573
_journal_paper_doi 10.1039/D1NJ04666G
_journal_volume 45
_journal_year 2021
_chemical_formula_sum 'C19.33 H17 B0.33'
_chemical_formula_weight 252.93
_space_group_crystal_system monoclinic
_space_group_IT_number 13
_space_group_name_Hall '-P 2yc'
_space_group_name_H-M_alt 'P 1 2/c 1'
_atom_sites_solution_hydrogens geom
_atom_sites_solution_primary dual
_audit_creation_method SHELXL-2014/7
_audit_update_record
;
2021-10-25 deposited with the CCDC.	2021-10-26 downloaded from the CCDC.
;
_cell_angle_alpha 90
_cell_angle_beta 105.017(9)
_cell_angle_gamma 90
_cell_formula_units_Z 6
_cell_length_a 13.734(6)
_cell_length_b 12.910(6)
_cell_length_c 12.794(6)
_cell_measurement_reflns_used 664
_cell_measurement_temperature 103(2)
_cell_measurement_theta_max 25.26
_cell_measurement_theta_min 5.30
_cell_volume 2191.0(17)
_computing_cell_refinement 'RAPID AUTO (Rigaku, 2017)'
_computing_data_collection 'RAPID AUTO (Rigaku, 2017)'
_computing_data_reduction 'RAPID AUTO (Rigaku, 2017)'
_computing_molecular_graphics 'ShelXle (J. Appl. Cryst., 44, (2011) 1281-1284.)'
_computing_publication_material 'ShelXle (J. Appl. Cryst., 44, (2011) 1281-1284.)'
_computing_structure_refinement 'SHELXL-2014/7 (Sheldrick, 2014)'
_computing_structure_solution 'SHELXT-2014/5 (Sheldrick, 2014)'
_diffrn_ambient_temperature 103(2)
_diffrn_measured_fraction_theta_full 0.992
_diffrn_measured_fraction_theta_max 0.992
_diffrn_measurement_device_type 'Rigaku FR-E & Rapid'
_diffrn_radiation_type MoK\a
_diffrn_radiation_wavelength 0.71075
_diffrn_reflns_av_R_equivalents 0.1519
_diffrn_reflns_av_unetI/netI 0.1598
_diffrn_reflns_Laue_measured_fraction_full 0.992
_diffrn_reflns_Laue_measured_fraction_max 0.992
_diffrn_reflns_limit_h_max 13
_diffrn_reflns_limit_h_min -16
_diffrn_reflns_limit_k_max 15
_diffrn_reflns_limit_k_min -14
_diffrn_reflns_limit_l_max 15
_diffrn_reflns_limit_l_min -15
_diffrn_reflns_number 11986
_diffrn_reflns_point_group_measured_fraction_full 0.992
_diffrn_reflns_point_group_measured_fraction_max 0.992
_diffrn_reflns_theta_full 25.242
_diffrn_reflns_theta_max 25.345
_diffrn_reflns_theta_min 3.156
_exptl_absorpt_coefficient_mu 0.064
_exptl_absorpt_correction_T_max 0.9995
_exptl_absorpt_correction_T_min 0.1101
_exptl_absorpt_correction_type multi-scan
_exptl_absorpt_process_details
;
Higashi, T. (1995). Program for Absorption Correction.
Rigaku Corporation, Tokyo, Japan
;
_exptl_crystal_colour green
_exptl_crystal_density_diffrn 1.150
_exptl_crystal_description needle
_exptl_crystal_F_000 808
_exptl_crystal_size_max 0.20
_exptl_crystal_size_mid 0.10
_exptl_crystal_size_min 0.05
_exptl_transmission_factor_max 0.9995
_exptl_transmission_factor_min 0.1101
_refine_diff_density_max 0.275
_refine_diff_density_min -0.322
_refine_diff_density_rms 0.054
_refine_ls_extinction_method none
_refine_ls_goodness_of_fit_ref 0.935
_refine_ls_hydrogen_treatment constr
_refine_ls_matrix_type full
_refine_ls_number_parameters 271
_refine_ls_number_reflns 3989
_refine_ls_number_restraints 0
_refine_ls_restrained_S_all 0.935
_refine_ls_R_factor_all 0.1622
_refine_ls_R_factor_gt 0.0722
_refine_ls_shift/su_max 0.000
_refine_ls_shift/su_mean 0.000
_refine_ls_structure_factor_coef Fsqd
_refine_ls_weighting_details 'w=1/[\s^2^(Fo^2^)+(0.0615P)^2^] where P=(Fo^2^+2Fc^2^)/3'
_refine_ls_weighting_scheme calc
_refine_ls_wR_factor_gt 0.1418
_refine_ls_wR_factor_ref 0.1752
_reflns_Friedel_coverage 0.000
_reflns_number_gt 1898
_reflns_number_total 3989
_reflns_threshold_expression 'I > 2\s(I)'
_cod_data_source_file d1nj04666g2.cif
_cod_data_source_block 7_ben
_cod_depositor_comments 'Adding full bibliography for 7061061--7061063.cif.'
_cod_original_cell_volume 2190.8(17)
_cod_original_sg_symbol_H-M 'P 2/c'
_cod_database_code 7061061
_shelx_shelxl_version_number 2014/7
_shelx_space_group_comment
;
The symmetry employed for this shelxl refinement is uniquely defined
by the following loop, which should always be used as a source of
symmetry information in preference to the above space-group names.
They are only intended as comments.
;

loop_
_space_group_symop_operation_xyz
'x, y, z'
'-x, y, -z+1/2'
'-x, -y, -z'
'x, -y, z-1/2'

loop_
_atom_site_label
_atom_site_type_symbol
_atom_site_fract_x
_atom_site_fract_y
_atom_site_fract_z
_atom_site_U_iso_or_equiv
_atom_site_adp_type
_atom_site_occupancy
_atom_site_site_symmetry_order
_atom_site_calc_flag
_atom_site_refinement_flags_posn
_atom_site_refinement_flags_adp
_atom_site_refinement_flags_occupancy
_atom_site_disorder_assembly
_atom_site_disorder_group
C1 C 0.5513(3) 0.8549(3) 0.2381(3) 0.0291(9) Uani 1 1 d . . . . .
B1 B 0.5000 0.6802(4) 0.2500 0.0276(14) Uani 1 2 d S T P . .
C2 C 0.5853(3) 0.7565(3) 0.2286(3) 0.0305(9) Uani 1 1 d . . . . .
C3 C 0.6056(3) 0.9542(3) 0.2327(3) 0.0278(9) Uani 1 1 d . . . . .
C4 C 0.6374(3) 0.9812(3) 0.1411(3) 0.0342(9) Uani 1 1 d . . . . .
H4 H 0.6258 0.9365 0.0821 0.041 Uiso 1 1 calc R U . . .
C5 C 0.6865(3) 1.0750(3) 0.1379(3) 0.0409(11) Uani 1 1 d . . . . .
H5 H 0.7087 1.0920 0.0773 0.049 Uiso 1 1 calc R U . . .
C6 C 0.7027(3) 1.1435(3) 0.2243(3) 0.0378(10) Uani 1 1 d . . . . .
H6 H 0.7349 1.2064 0.2215 0.045 Uiso 1 1 calc R U . . .
C8 C 0.6206(3) 1.0243(3) 0.3182(3) 0.0310(9) Uani 1 1 d . . . . .
H8 H 0.5970 1.0085 0.3782 0.037 Uiso 1 1 calc R U . . .
C7 C 0.6703(3) 1.1174(3) 0.3148(3) 0.0350(9) Uani 1 1 d . . . . .
H7 H 0.6820 1.1623 0.3736 0.042 Uiso 1 1 calc R U . . .
C9 C 0.6839(3) 0.7349(3) 0.2043(3) 0.0276(9) Uani 1 1 d . . . . .
C10 C 0.7714(3) 0.7853(3) 0.2611(3) 0.0287(9) Uani 1 1 d . . . . .
H10 H 0.7684 0.8303 0.3169 0.034 Uiso 1 1 calc R U . . .
C11 C 0.8631(3) 0.7700(3) 0.2362(3) 0.0327(9) Uani 1 1 d . . . . .
H11 H 0.9206 0.8046 0.2748 0.039 Uiso 1 1 calc R U . . .
C12 C 0.8682(3) 0.7021(3) 0.1524(3) 0.0350(10) Uani 1 1 d . . . . .
H12 H 0.9291 0.6918 0.1349 0.042 Uiso 1 1 calc R U . . .
C13 C 0.7821(3) 0.6501(3) 0.0955(3) 0.0365(10) Uani 1 1 d . . . . .
H13 H 0.7853 0.6050 0.0398 0.044 Uiso 1 1 calc R U . . .
C14 C 0.6907(3) 0.6657(3) 0.1221(3) 0.0329(9) Uani 1 1 d . . . . .
H14 H 0.6336 0.6296 0.0848 0.039 Uiso 1 1 calc R U . . .
C15 C 0.5000 0.5584(4) 0.2500 0.0238(11) Uani 1 2 d S T P . .
C16 C 0.4130(3) 0.5015(3) 0.1899(3) 0.0281(9) Uani 1 1 d . . . . .
C17 C 0.4169(3) 0.3925(3) 0.1883(3) 0.0315(9) Uani 1 1 d . . . . .
H17 H 0.3631 0.3556 0.1453 0.038 Uiso 1 1 calc R U . . .
C18 C 0.5000 0.3393(4) 0.2500 0.0281(12) Uani 1 2 d S T P . .
H18 H 0.5000 0.2673 0.2500 0.034 Uiso 1 2 calc R U P . .
C19 C 0.3183(3) 0.5519(3) 0.1255(3) 0.0271(8) Uani 1 1 d . . . . .
C20 C 0.2246(3) 0.5251(3) 0.1465(3) 0.0288(9) Uani 1 1 d . . . . .
C21 C 0.1354(3) 0.5699(3) 0.0856(3) 0.0312(9) Uani 1 1 d . . . . .
H21 H 0.0748 0.5513 0.1002 0.037 Uiso 1 1 calc R U . . .
C22 C 0.1337(3) 0.6420(3) 0.0032(3) 0.0304(9) Uani 1 1 d . . . . .
C23 C 0.2269(3) 0.6653(3) -0.0173(3) 0.0308(9) Uani 1 1 d . . . . .
H23 H 0.2282 0.7128 -0.0716 0.037 Uiso 1 1 calc R U . . .
C24 C 0.3174(3) 0.6208(3) 0.0398(3) 0.0271(9) Uani 1 1 d . . . . .
C25 C 0.4124(3) 0.6465(3) 0.0049(3) 0.0358(9) Uani 1 1 d . . . . .
H25A H 0.3945 0.6659 -0.0701 0.054 Uiso 1 1 calc R U . . .
H25B H 0.4557 0.5869 0.0150 0.054 Uiso 1 1 calc R U . . .
H25C H 0.4471 0.7028 0.0478 0.054 Uiso 1 1 calc R U . . .
C26 C 0.2162(3) 0.4485(3) 0.2343(3) 0.0339(9) Uani 1 1 d . . . . .
H26A H 0.1591 0.4661 0.2610 0.051 Uiso 1 1 calc R U . . .
H26B H 0.2764 0.4514 0.2926 0.051 Uiso 1 1 calc R U . . .
H26C H 0.2079 0.3797 0.2048 0.051 Uiso 1 1 calc R U . . .
C27 C 0.0374(3) 0.6934(3) -0.0588(3) 0.0427(11) Uani 1 1 d . . . . .
H27A H 0.0300 0.7587 -0.0257 0.064 Uiso 1 1 calc R U . . .
H27B H -0.0188 0.6496 -0.0578 0.064 Uiso 1 1 calc R U . . .
H27C H 0.0399 0.7046 -0.1322 0.064 Uiso 1 1 calc R U . . .
C28 C 0.9324(3) 1.0169(3) 0.4010(3) 0.0497(11) Uani 1 1 d . . . . .
H28 H 0.8873 1.0285 0.3340 0.060 Uiso 1 1 calc R U . . .
C29 C 0.8999(3) 1.0234(3) 0.4947(3) 0.0497(11) Uani 1 1 d . . . . .
H29 H 0.8330 1.0388 0.4912 0.060 Uiso 1 1 calc R U . . .
C30 C 0.9680(3) 1.0067(4) 0.5930(4) 0.0514(12) Uani 1 1 d . . . . .
H30 H 0.9468 1.0113 0.6562 0.062 Uiso 1 1 calc R U . . .

loop_
_atom_site_aniso_label
_atom_site_aniso_U_11
_atom_site_aniso_U_22
_atom_site_aniso_U_33
_atom_site_aniso_U_23
_atom_site_aniso_U_13
_atom_site_aniso_U_12
C1 0.022(2) 0.031(2) 0.036(2) 0.0024(18) 0.0111(16) 0.0019(16)
B1 0.020(3) 0.030(3) 0.033(3) 0.000 0.006(3) 0.000
C2 0.020(2) 0.035(2) 0.038(2) -0.0014(19) 0.0118(18) -0.0013(17)
C3 0.0137(19) 0.030(2) 0.041(2) 0.0036(18) 0.0080(17) -0.0003(15)
C4 0.021(2) 0.036(2) 0.045(2) -0.0004(19) 0.0075(18) -0.0035(17)
C5 0.039(3) 0.038(2) 0.051(3) 0.001(2) 0.020(2) -0.0063(19)
C6 0.027(2) 0.031(2) 0.053(3) 0.005(2) 0.009(2) -0.0060(18)
C8 0.019(2) 0.034(2) 0.040(2) -0.0052(19) 0.0090(17) -0.0011(16)
C7 0.022(2) 0.033(2) 0.050(2) -0.0009(19) 0.009(2) -0.0008(17)
C9 0.018(2) 0.030(2) 0.036(2) 0.0034(18) 0.0094(18) -0.0001(16)
C10 0.018(2) 0.028(2) 0.041(2) -0.0007(18) 0.0097(18) 0.0004(15)
C11 0.017(2) 0.033(2) 0.048(2) 0.0010(19) 0.0080(19) 0.0004(16)
C12 0.016(2) 0.045(2) 0.047(2) 0.002(2) 0.0138(19) 0.0039(18)
C13 0.027(2) 0.043(2) 0.044(2) -0.004(2) 0.016(2) 0.0008(19)
C14 0.024(2) 0.035(2) 0.041(2) -0.0041(19) 0.0102(18) -0.0024(17)
C15 0.012(3) 0.024(3) 0.037(3) 0.000 0.010(2) 0.000
C16 0.020(2) 0.032(2) 0.037(2) -0.0009(18) 0.0175(18) -0.0005(16)
C17 0.023(2) 0.031(2) 0.044(2) -0.0063(18) 0.0133(19) -0.0045(17)
C18 0.019(3) 0.024(3) 0.040(3) 0.000 0.005(2) 0.000
C19 0.024(2) 0.026(2) 0.0323(19) -0.0029(17) 0.0105(17) -0.0054(16)
C20 0.024(2) 0.030(2) 0.036(2) -0.0011(18) 0.0121(17) -0.0036(16)
C21 0.015(2) 0.033(2) 0.044(2) -0.0036(19) 0.0064(18) -0.0013(17)
C22 0.022(2) 0.030(2) 0.038(2) -0.0027(18) 0.0056(18) -0.0002(16)
C23 0.027(2) 0.030(2) 0.037(2) 0.0015(18) 0.0107(19) 0.0000(17)
C24 0.025(2) 0.027(2) 0.032(2) -0.0062(17) 0.0121(18) -0.0008(16)
C25 0.026(2) 0.043(2) 0.041(2) 0.002(2) 0.0153(19) -0.0014(18)
C26 0.017(2) 0.037(2) 0.046(2) 0.0048(19) 0.0056(18) -0.0017(17)
C27 0.029(2) 0.050(3) 0.049(3) 0.013(2) 0.009(2) 0.0044(19)
C28 0.034(3) 0.058(3) 0.050(3) -0.005(2) -0.003(2) 0.008(2)
C29 0.019(2) 0.071(3) 0.054(3) -0.005(3) 0.001(2) 0.004(2)
C30 0.034(3) 0.069(3) 0.051(3) -0.010(3) 0.010(2) 0.007(2)

loop_
_atom_type_symbol
_atom_type_description
_atom_type_scat_dispersion_real
_atom_type_scat_dispersion_imag
_atom_type_scat_source
C C 0.0033 0.0016 'International Tables Vol C Tables 4.2.6.8 and 6.1.1.4'
H H 0.0000 0.0000 'International Tables Vol C Tables 4.2.6.8 and 6.1.1.4'
B B 0.0013 0.0007 'International Tables Vol C Tables 4.2.6.8 and 6.1.1.4'

loop_
_geom_angle_atom_site_label_1
_geom_angle_atom_site_label_2
_geom_angle_atom_site_label_3
_geom_angle
_geom_angle_site_symmetry_1
_geom_angle_site_symmetry_3
_geom_angle_publ_flag
C2 C1 C3 127.3(3) . . ?
C2 C1 C1 111.92(19) . 2_655 ?
C3 C1 C1 120.66(17) . 2_655 ?
C15 B1 C2 127.8(2) . 2_655 ?
C15 B1 C2 127.8(2) . . ?
C2 B1 C2 104.4(4) 2_655 . ?
C1 C2 C9 122.7(3) . . ?
C1 C2 B1 105.8(3) . . ?
C9 C2 B1 131.4(3) . . ?
C8 C3 C4 118.8(3) . . ?
C8 C3 C1 119.7(3) . . ?
C4 C3 C1 121.5(3) . . ?
C5 C4 C3 120.0(4) . . ?
C5 C4 H4 120.0 . . ?
C3 C4 H4 120.0 . . ?
C6 C5 C4 120.7(3) . . ?
C6 C5 H5 119.6 . . ?
C4 C5 H5 119.6 . . ?
C7 C6 C5 119.4(3) . . ?
C7 C6 H6 120.3 . . ?
C5 C6 H6 120.3 . . ?
C7 C8 C3 120.8(3) . . ?
C7 C8 H8 119.6 . . ?
C3 C8 H8 119.6 . . ?
C6 C7 C8 120.2(4) . . ?
C6 C7 H7 119.9 . . ?
C8 C7 H7 119.9 . . ?
C10 C9 C14 118.2(3) . . ?
C10 C9 C2 120.8(3) . . ?
C14 C9 C2 121.0(3) . . ?
C11 C10 C9 121.6(3) . . ?
C11 C10 H10 119.2 . . ?
C9 C10 H10 119.2 . . ?
C10 C11 C12 119.4(4) . . ?
C10 C11 H11 120.3 . . ?
C12 C11 H11 120.3 . . ?
C13 C12 C11 120.0(3) . . ?
C13 C12 H12 120.0 . . ?
C11 C12 H12 120.0 . . ?
C12 C13 C14 119.9(3) . . ?
C12 C13 H13 120.0 . . ?
C14 C13 H13 120.0 . . ?
C13 C14 C9 120.8(4) . . ?
C13 C14 H14 119.6 . . ?
C9 C14 H14 119.6 . . ?
C16 C15 C16 118.8(4) . 2_655 ?
C16 C15 B1 120.6(2) . . ?
C16 C15 B1 120.6(2) 2_655 . ?
C17 C16 C15 119.1(4) . . ?
C17 C16 C19 117.2(3) . . ?
C15 C16 C19 123.7(3) . . ?
C18 C17 C16 120.9(4) . . ?
C18 C17 H17 119.5 . . ?
C16 C17 H17 119.5 . . ?
C17 C18 C17 120.8(5) 2_655 . ?
C17 C18 H18 119.6 2_655 . ?
C17 C18 H18 119.6 . . ?
C24 C19 C20 118.3(3) . . ?
C24 C19 C16 122.2(3) . . ?
C20 C19 C16 119.4(3) . . ?
C21 C20 C19 120.0(3) . . ?
C21 C20 C26 117.3(3) . . ?
C19 C20 C26 122.8(3) . . ?
C20 C21 C22 122.4(3) . . ?
C20 C21 H21 118.8 . . ?
C22 C21 H21 118.8 . . ?
C21 C22 C23 116.4(3) . . ?
C21 C22 C27 121.9(3) . . ?
C23 C22 C27 121.6(3) . . ?
C24 C23 C22 123.1(3) . . ?
C24 C23 H23 118.5 . . ?
C22 C23 H23 118.5 . . ?
C23 C24 C19 119.7(3) . . ?
C23 C24 C25 118.2(3) . . ?
C19 C24 C25 122.1(3) . . ?
C24 C25 H25A 109.5 . . ?
C24 C25 H25B 109.5 . . ?
H25A C25 H25B 109.5 . . ?
C24 C25 H25C 109.5 . . ?
H25A C25 H25C 109.5 . . ?
H25B C25 H25C 109.5 . . ?
C20 C26 H26A 109.5 . . ?
C20 C26 H26B 109.5 . . ?
H26A C26 H26B 109.5 . . ?
C20 C26 H26C 109.5 . . ?
H26A C26 H26C 109.5 . . ?
H26B C26 H26C 109.5 . . ?
C22 C27 H27A 109.5 . . ?
C22 C27 H27B 109.5 . . ?
H27A C27 H27B 109.5 . . ?
C22 C27 H27C 109.5 . . ?
H27A C27 H27C 109.5 . . ?
H27B C27 H27C 109.5 . . ?
C30 C28 C29 120.0(4) 3_776 . ?
C30 C28 H28 120.0 3_776 . ?
C29 C28 H28 120.0 . . ?
C30 C29 C28 119.1(4) . . ?
C30 C29 H29 120.5 . . ?
C28 C29 H29 120.5 . . ?
C29 C30 C28 120.9(4) . 3_776 ?
C29 C30 H30 119.5 . . ?
C28 C30 H30 119.5 3_776 . ?

loop_
_geom_bond_atom_site_label_1
_geom_bond_atom_site_label_2
_geom_bond_distance
_geom_bond_site_symmetry_2
_geom_bond_publ_flag
C1 C2 1.369(5) . ?
C1 C3 1.493(4) . ?
C1 C1 1.517(6) 2_655 ?
B1 C15 1.573(7) . ?
B1 C2 1.607(5) 2_655 ?
B1 C2 1.607(5) . ?
C2 C9 1.492(5) . ?
C3 C8 1.393(5) . ?
C3 C4 1.398(4) . ?
C4 C5 1.392(5) . ?
C4 H4 0.9300 . ?
C5 C6 1.388(5) . ?
C5 H5 0.9300 . ?
C6 C7 1.385(5) . ?
C6 H6 0.9300 . ?
C8 C7 1.389(5) . ?
C8 H8 0.9300 . ?
C7 H7 0.9300 . ?
C9 C10 1.394(5) . ?
C9 C14 1.402(5) . ?
C10 C11 1.391(4) . ?
C10 H10 0.9300 . ?
C11 C12 1.400(5) . ?
C11 H11 0.9300 . ?
C12 C13 1.390(5) . ?
C12 H12 0.9300 . ?
C13 C14 1.398(5) . ?
C13 H13 0.9300 . ?
C14 H14 0.9300 . ?
C15 C16 1.442(4) . ?
C15 C16 1.442(4) 2_655 ?
C16 C17 1.409(5) . ?
C16 C19 1.497(5) . ?
C17 C18 1.389(4) . ?
C17 H17 0.9300 . ?
C18 C17 1.389(4) 2_655 ?
C18 H18 0.9300 . ?
C19 C24 1.410(5) . ?
C19 C20 1.423(4) . ?
C20 C21 1.396(5) . ?
C20 C26 1.523(5) . ?
C21 C22 1.402(5) . ?
C21 H21 0.9300 . ?
C22 C23 1.404(5) . ?
C22 C27 1.508(5) . ?
C23 C24 1.393(5) . ?
C23 H23 0.9300 . ?
C24 C25 1.522(4) . ?
C25 H25A 0.9600 . ?
C25 H25B 0.9600 . ?
C25 H25C 0.9600 . ?
C26 H26A 0.9600 . ?
C26 H26B 0.9600 . ?
C26 H26C 0.9600 . ?
C27 H27A 0.9600 . ?
C27 H27B 0.9600 . ?
C27 H27C 0.9600 . ?
C28 C30 1.384(6) 3_776 ?
C28 C29 1.387(5) . ?
C28 H28 0.9300 . ?
C29 C30 1.376(6) . ?
C29 H29 0.9300 . ?
C30 C28 1.384(6) 3_776 ?
C30 H30 0.9300 . ?
